data_4344499
loop_
_publ_author_name
'Ortiz-Avila, C.Y.'
'Squattrito, P.J.'
'Shieh, M.'
'Clearfield, A.'

_publ_section_title
;
 Synthesis and chracterization of a new series of zinc phosphites
;
_journal_name_full 'Inorganic Chemistry'
_journal_page_first 2608
_journal_page_last 2615
_journal_volume 28
_journal_year 1989
_chemical_formula_sum 'H4 K2 O12 P4 Zn3'
_chemical_name_systematic 'Zn3 K2 (H P O3)4'
_space_group_IT_number 14
_symmetry_space_group_name_Hall '-P 2ybc'
_symmetry_space_group_name_H-M 'P 1 21/c 1'
_cell_angle_alpha 90
_cell_angle_beta 90.24
_cell_angle_gamma 90
_cell_formula_units_Z 4
_cell_length_a 12.373
_cell_length_b 13.635
_cell_length_c 8.571
_cell_volume 1445.965
_citation_journal_id_ASTM INOCAJ
_cod_data_source_file Ortiz-Avila_INOCAJ_1989_990.cif
_cod_data_source_block H4K2O12P4Zn3
_cod_database_code 4344499

loop_
_symmetry_equiv_pos_as_xyz
x,y,z
-x,y+1/2,-z+1/2
-x,-y,-z
x,-y-1/2,z-1/2

loop_
_atom_site_label
_atom_site_type_symbol
_atom_site_fract_x
_atom_site_fract_y
_atom_site_fract_z
_atom_site_occupancy
_atom_site_U_iso_or_equiv
O1 O-2 0.7397 0.5456 0.4155 1 0.0
P1 P+3 0.5795 0.2991 0.404 1 0.0
Zn2 Zn+2 0.57359 0.67656 0.8827 1 0.0
P4 P+3 0.7454 0.6565 0.4369 1 0.0
P3 P+3 0.9214 0.303 0.3722 1 0.0
K1 K+1 0.0198 0.4469 0.7385 1 0.0
O3 O-2 0.6204 0.3581 0.5422 1 0.0
O12 O-2 0.9649 0.2051 0.4288 1 0.0
O4 O-2 0.7766 0.4763 0.7676 1 0.0
O7 O-2 0.5038 0.3617 0.3036 1 0.0
O9 O-2 0.852 0.6932 0.3817 1 0.0
O11 O-2 0.9998 0.3596 0.2725 1 0.0
O6 O-2 0.5304 0.2026 0.4533 1 0.0
Zn3 Zn+2 0.07447 0.18308 0.5869 1 0.0
O2 O-2 0.8826 0.368 0.5052 1 0.0
K2 K+1 0.4734 0.4456 0.7547 1 0.0
H2 H+1 0.767 0.429 0.03 1 0.0
Zn1 Zn+2 0.75089 0.43576 0.5592 1 0.0
O8 O-2 0.6511 0.7052 0.3517 1 0.0
O5 O-2 0.6431 0.5563 0.9502 1 0.0
P2 P+3 0.7535 0.5096 0.9315 1 0.0
H3 H+1 0.815 0.28 0.27 1 0.0
H4 H+1 0.729 0.68 0.56 1 0.0
H1 H+1 0.654 0.271 0.31 1 0.0
O10 O-2 0.8453 0.5719 0.9919 1 0.0
